data_4321784
loop_
_publ_author_name
'Dirk Steinborn'
'Michael Gerisch'
'Clemens Bruhn'
'Julian A. Davies'

_publ_section_title
;
 Synthesis and Characterization of Intermolecular Hydrogen Bond Stabilized
 Acyl(hydroxycarbene)platinum(II) Complexes
;
_journal_name_full 'Inorganic Chemistry'
_journal_page_first 680
_journal_page_last 683
_journal_paper_doi 10.1021/ic9805170
_journal_volume 38
_journal_year 1999
_chemical_compound_source 'see experimental'
_chemical_formula_sum 'C14 H15 F6 N2 O2 P Pt'
_chemical_formula_weight 583.34
_chemical_name_systematic
; 
 ? 
;
_chemical_temperature_decomposition 163(1)
_space_group_IT_number 2
_symmetry_cell_setting triclinic
_symmetry_space_group_name_Hall '-P 1'
_symmetry_space_group_name_H-M 'P -1'
_atom_sites_solution_hydrogens geom
_atom_sites_solution_primary direct
_atom_sites_solution_secondary difmap
_audit_creation_method SHELXL
_cell_angle_alpha 76.15(3)
_cell_angle_beta 89.39(3)
_cell_angle_gamma 69.63(3)
_cell_formula_units_Z 2
_cell_length_a 8.119(2)
_cell_length_b 9.243(3)
_cell_length_c 12.822(4)
_cell_measurement_reflns_used 2000
_cell_measurement_temperature 220(2)
_cell_measurement_theta_max 25.0
_cell_measurement_theta_min 2.57
_cell_volume 873.0(5)
_computing_cell_refinement 'Stoe-IPDS software (Stoe, 1996)'
_computing_data_collection 'Stoe-IPDS software (Stoe, 1996)'
_computing_data_reduction 'Stoe-IPDS software (Stoe, 1996)'
_computing_molecular_graphics 'ORTEPIII (Burnett, N. M., Johnson, C. K., 1996)'
_computing_publication_material 'SHELXL-93 (Sheldrick, 1993)'
_computing_structure_refinement 'SHELXL-93 (Sheldrick, 1993)'
_computing_structure_solution 'SHELXS-86 (Sheldrick, 1990)'
_diffrn_ambient_temperature 220(2)
_diffrn_measurement_device 'STOE IPDS Image Plate Detection System'
_diffrn_measurement_method '133 frames, 1.5 deg. oscil.'
_diffrn_radiation_monochromator graphite
_diffrn_radiation_source 'fine-focus sealed tube'
_diffrn_radiation_type MoK\a
_diffrn_radiation_wavelength 0.71073
_diffrn_reflns_av_R_equivalents 0.0658
_diffrn_reflns_av_sigmaI/netI 0.0587
_diffrn_reflns_limit_h_max 9
_diffrn_reflns_limit_h_min -9
_diffrn_reflns_limit_k_max 11
_diffrn_reflns_limit_k_min -11
_diffrn_reflns_limit_l_max 16
_diffrn_reflns_limit_l_min -15
_diffrn_reflns_number 6053
_diffrn_reflns_theta_max 25.00
_diffrn_reflns_theta_min 2.57
_diffrn_standards_decay_% none
_exptl_absorpt_coefficient_mu 8.200
_exptl_absorpt_correction_type 'not applied'
_exptl_crystal_colour yellow
_exptl_crystal_density_diffrn 2.219
_exptl_crystal_density_meas ?
_exptl_crystal_density_method none
_exptl_crystal_description prism
_exptl_crystal_F_000 552
_exptl_crystal_size_max 0.20
_exptl_crystal_size_mid 0.20
_exptl_crystal_size_min 0.10
_refine_diff_density_max 2.143
_refine_diff_density_min -2.634
_refine_diff_density_rms 0.181
_refine_ls_extinction_method none
_refine_ls_goodness_of_fit_all 1.099
_refine_ls_goodness_of_fit_obs 1.122
_refine_ls_hydrogen_treatment 'riding model'
_refine_ls_matrix_type full
_refine_ls_number_parameters 235
_refine_ls_number_reflns 2811
_refine_ls_number_restraints 0
_refine_ls_restrained_S_all 1.099
_refine_ls_restrained_S_obs 1.122
_refine_ls_R_factor_all 0.0351
_refine_ls_R_factor_obs 0.0339
_refine_ls_shift/esd_max 0.001
_refine_ls_shift/esd_mean 0.000
_refine_ls_structure_factor_coef Fsqd
_refine_ls_weighting_details 'w=1/[\s^2^(Fo^2^)+(0.0522P)^2^+0.0000P] where P=(Fo^2^+2Fc^2^)/3'
_refine_ls_weighting_scheme calc
_refine_ls_wR_factor_all 0.0829
_refine_ls_wR_factor_obs 0.0822
_reflns_number_observed 2667
_reflns_number_total 2811
_reflns_observed_criterion >2sigma(I)
_cod_data_source_file ic9805170_1.cif
_cod_data_source_block ipds449
_cod_depositor_comments
;
The following automatic conversions were performed:

'_exptl_crystal_density_meas' value 'not measured' was changed to '?'
- the value is perceived as not measured.

Automatic conversion script
Id: cif_fix_values 3008 2015-01-20 13:52:24Z robertas 

The following automatic conversions were performed:

'_refine_ls_weighting_scheme' value 'calc
w=1/[\s^2^(Fo^2^)+(0.0522P)^2^+0.0000P] where P=(Fo^2^+2Fc^2^)/3' was
changed to 'calc'. New tag '_refine_ls_weighting_details' was
created. The value of the new tag was set to
'w=1/[\s^2^(Fo^2^)+(0.0522P)^2^+0.0000P] where P=(Fo^2^+2Fc^2^)/3'.

Automatic conversion script
Id: cif_fix_values 3143 2015-03-26 13:38:13Z robertas 
;
_cod_original_cell_volume 873.0(4)
_cod_database_code 4321784

loop_
_symmetry_equiv_pos_as_xyz
'x, y, z'
'-x, -y, -z'

loop_
_atom_site_aniso_label
_atom_site_aniso_U_11
_atom_site_aniso_U_22
_atom_site_aniso_U_33
_atom_site_aniso_U_23
_atom_site_aniso_U_13
_atom_site_aniso_U_12
C1 0.028(3) 0.020(3) 0.034(3) -0.003(2) -0.006(2) -0.009(2)
C2 0.041(4) 0.027(3) 0.065(4) -0.016(3) 0.013(3) -0.012(3)
C3 0.029(3) 0.022(3) 0.024(3) -0.004(2) 0.006(2) -0.009(2)
C4 0.041(4) 0.037(3) 0.041(3) -0.017(3) -0.006(3) 0.000(3)
C5 0.030(4) 0.034(3) 0.042(3) -0.003(2) -0.004(3) -0.012(3)
C6 0.034(4) 0.041(3) 0.050(4) -0.012(3) -0.014(3) -0.012(3)
C7 0.038(4) 0.039(3) 0.037(3) -0.006(3) -0.010(3) -0.008(3)
C8 0.043(4) 0.027(3) 0.035(3) -0.003(2) -0.006(3) -0.005(3)
C9 0.031(3) 0.019(2) 0.033(3) -0.010(2) 0.004(2) -0.006(2)
C10 0.025(3) 0.023(2) 0.033(3) -0.008(2) 0.003(2) -0.008(2)
C11 0.044(4) 0.031(3) 0.034(3) -0.005(2) 0.003(3) -0.013(3)
C12 0.049(4) 0.033(3) 0.048(4) -0.004(3) 0.008(3) -0.025(3)
C13 0.046(4) 0.044(3) 0.046(4) -0.010(3) 0.009(3) -0.033(3)
C14 0.047(4) 0.036(3) 0.035(3) -0.006(2) 0.002(3) -0.028(3)
N1 0.028(3) 0.021(2) 0.033(2) -0.007(2) 0.003(2) -0.008(2)
N2 0.037(3) 0.025(2) 0.031(2) -0.007(2) 0.001(2) -0.014(2)
O1 0.032(2) 0.030(2) 0.043(2) -0.008(2) 0.010(2) -0.013(2)
O2 0.036(2) 0.030(2) 0.034(2) -0.014(2) -0.001(2) -0.004(2)
P 0.0382(10) 0.0504(10) 0.0351(8) -0.0123(7) 0.0071(7) -0.0255(8)
F1 0.054(3) 0.105(4) 0.052(2) -0.017(2) 0.018(2) -0.042(3)
F2 0.090(4) 0.168(6) 0.071(3) -0.075(4) 0.033(3) -0.091(4)
F3 0.052(3) 0.085(3) 0.064(3) -0.035(2) 0.025(2) -0.043(2)
F4 0.099(4) 0.093(4) 0.067(3) -0.051(3) 0.036(3) -0.064(3)
F5 0.063(3) 0.054(3) 0.091(4) 0.000(2) -0.004(3) -0.027(2)
F6 0.093(5) 0.081(4) 0.088(4) 0.028(3) 0.002(3) -0.022(3)
Pt 0.0245(2) 0.01780(15) 0.0277(2) -0.00460(9) 0.00168(9) -0.00789(10)

loop_
_atom_site_label
_atom_site_type_symbol
_atom_site_fract_x
_atom_site_fract_y
_atom_site_fract_z
_atom_site_U_iso_or_equiv
_atom_site_thermal_displace_type
_atom_site_occupancy
_atom_site_calc_flag
_atom_site_refinement_flags
_atom_site_disorder_group
C1 C 0.0438(8) 0.2655(7) 0.9089(5) 0.0278(13) Uani 1 d . .
C2 C 0.1273(10) 0.1012(7) 0.8953(6) 0.044(2) Uani 1 d . .
H2A H 0.2271(10) 0.0958(7) 0.8522(6) 0.052 Uiso 1 calc R .
H2B H 0.0422(10) 0.0735(7) 0.8595(6) 0.052 Uiso 1 calc R .
H2C H 0.1673(10) 0.0270(7) 0.9655(6) 0.052 Uiso 1 calc R .
C3 C 0.2941(8) 0.3678(7) 0.9716(4) 0.0254(13) Uani 1 d . .
C4 C 0.4475(10) 0.2154(8) 0.9911(5) 0.042(2) Uani 1 d . .
H4A H 0.4427(10) 0.1613(8) 0.9357(5) 0.050 Uiso 1 calc R .
H4B H 0.4436(10) 0.1479(8) 1.0612(5) 0.050 Uiso 1 calc R .
H4C H 0.5559(10) 0.2375(8) 0.9893(5) 0.050 Uiso 1 calc R .
C5 C -0.1613(9) 0.4885(7) 0.6701(5) 0.0362(14) Uani 1 d . .
H5 H -0.1863(9) 0.4078(7) 0.7202(5) 0.043 Uiso 1 calc R .
C6 C -0.2605(9) 0.5541(8) 0.5730(6) 0.042(2) Uani 1 d . .
H6 H -0.3512(9) 0.5192(8) 0.5578(6) 0.050 Uiso 1 calc R .
C7 C -0.2255(9) 0.6708(7) 0.4989(5) 0.040(2) Uani 1 d . .
H7 H -0.2914(9) 0.7173(7) 0.4318(5) 0.048 Uiso 1 calc R .
C8 C -0.0897(9) 0.7198(7) 0.5246(5) 0.038(2) Uani 1 d . .
H8 H -0.0629(9) 0.7994(7) 0.4745(5) 0.046 Uiso 1 calc R .
C9 C 0.0059(8) 0.6504(6) 0.6248(4) 0.0279(12) Uani 1 d . .
C10 C 0.1485(8) 0.6955(6) 0.6595(4) 0.0268(12) Uani 1 d . .
C11 C 0.2071(9) 0.8084(7) 0.5950(5) 0.0371(15) Uani 1 d . .
H11 H 0.1527(9) 0.8630(7) 0.5254(5) 0.044 Uiso 1 calc R .
C12 C 0.3477(10) 0.8409(7) 0.6339(5) 0.042(2) Uani 1 d . .
H12 H 0.3883(10) 0.9174(7) 0.5910(5) 0.050 Uiso 1 calc R .
C13 C 0.4246(10) 0.7598(8) 0.7348(5) 0.041(2) Uani 1 d . .
H13 H 0.5190(10) 0.7795(8) 0.7629(5) 0.049 Uiso 1 calc R .
C14 C 0.3603(9) 0.6465(7) 0.7959(5) 0.0361(14) Uani 1 d . .
H14 H 0.4142(9) 0.5901(7) 0.8654(5) 0.043 Uiso 1 calc R .
N1 N -0.0326(7) 0.5327(6) 0.6971(4) 0.0272(11) Uani 1 d . .
N2 N 0.2263(8) 0.6150(6) 0.7601(4) 0.0298(11) Uani 1 d . .
O1 O -0.0893(6) 0.2802(4) 0.9654(3) 0.0347(9) Uani 1 d . .
H1 H -0.1322 0.3734 0.9711 0.052 Uiso 1 d . .
O2 O 0.2871(6) 0.4478(5) 1.0389(3) 0.0344(10) Uani 1 d . .
P P 0.3087(3) 0.9183(2) 0.28698(14) 0.0384(4) Uani 1 d . .
F1 F 0.1208(6) 0.9195(6) 0.3265(4) 0.0667(14) Uani 1 d . .
F2 F 0.2815(9) 0.8338(9) 0.1971(4) 0.089(2) Uani 1 d . .
F3 F 0.4968(6) 0.9151(6) 0.2487(4) 0.0592(11) Uani 1 d . .
F4 F 0.3331(8) 0.9998(7) 0.3782(4) 0.0729(15) Uani 1 d . .
F5 F 0.3942(7) 0.7494(6) 0.3697(5) 0.071(2) Uani 1 d . .
F6 F 0.2214(9) 1.0878(7) 0.2069(5) 0.099(2) Uani 1 d . .
Pt Pt 0.12920(2) 0.43850(2) 0.842685(13) 0.02341(12) Uani 1 d . .

loop_
_atom_type_symbol
_atom_type_description
_atom_type_scat_dispersion_real
_atom_type_scat_dispersion_imag
_atom_type_scat_source
C C 0.0033 0.0016 'International Tables Vol C Tables 4.2.6.8 and 6.1.1.4'
H H 0.0000 0.0000 'International Tables Vol C Tables 4.2.6.8 and 6.1.1.4'
N N 0.0061 0.0033 'International Tables Vol C Tables 4.2.6.8 and 6.1.1.4'
O O 0.0106 0.0060 'International Tables Vol C Tables 4.2.6.8 and 6.1.1.4'
P P 0.1023 0.0942 'International Tables Vol C Tables 4.2.6.8 and 6.1.1.4'
F F 0.0171 0.0103 'International Tables Vol C Tables 4.2.6.8 and 6.1.1.4'
Pt Pt -1.7033 8.3905 'International Tables Vol C Tables 4.2.6.8 and 6.1.1.4'

loop_
_geom_angle_atom_site_label_1
_geom_angle_atom_site_label_2
_geom_angle_atom_site_label_3
_geom_angle
_geom_angle_site_symmetry_1
_geom_angle_site_symmetry_3
_geom_angle_publ_flag
O1 C1 C2 112.4(5) . . ?
O1 C1 Pt 125.2(4) . . ?
C2 C1 Pt 122.4(5) . . ?
C1 C2 H2A 109.5(4) . . ?
C1 C2 H2B 109.5(4) . . ?
H2A C2 H2B 109.5 . . ?
C1 C2 H2C 109.5(4) . . ?
H2A C2 H2C 109.5 . . ?
H2B C2 H2C 109.5 . . ?
O2 C3 C4 114.9(6) . . ?
O2 C3 Pt 124.4(4) . . ?
C4 C3 Pt 120.6(5) . . ?
C3 C4 H4A 109.5(4) . . ?
C3 C4 H4B 109.5(4) . . ?
H4A C4 H4B 109.5 . . ?
C3 C4 H4C 109.5(4) . . ?
H4A C4 H4C 109.5 . . ?
H4B C4 H4C 109.5 . . ?
N1 C5 C6 123.7(6) . . ?
N1 C5 H5 118.2(3) . . ?
C6 C5 H5 118.2(4) . . ?
C7 C6 C5 119.1(7) . . ?
C7 C6 H6 120.5(4) . . ?
C5 C6 H6 120.5(4) . . ?
C6 C7 C8 118.7(6) . . ?
C6 C7 H7 120.6(4) . . ?
C8 C7 H7 120.6(3) . . ?
C9 C8 C7 119.9(6) . . ?
C9 C8 H8 120.1(4) . . ?
C7 C8 H8 120.1(3) . . ?
N1 C9 C8 119.7(6) . . ?
N1 C9 C10 116.5(5) . . ?
C8 C9 C10 123.8(5) . . ?
N2 C10 C11 120.8(6) . . ?
N2 C10 C9 115.5(5) . . ?
C11 C10 C9 123.7(5) . . ?
C10 C11 C12 119.8(5) . . ?
C10 C11 H11 120.1(4) . . ?
C12 C11 H11 120.1(3) . . ?
C13 C12 C11 118.9(6) . . ?
C13 C12 H12 120.5(4) . . ?
C11 C12 H12 120.5(3) . . ?
C12 C13 C14 118.7(7) . . ?
C12 C13 H13 120.7(4) . . ?
C14 C13 H13 120.7(4) . . ?
N2 C14 C13 123.0(6) . . ?
N2 C14 H14 118.5(3) . . ?
C13 C14 H14 118.5(4) . . ?
C5 N1 C9 118.9(5) . . ?
C5 N1 Pt 126.8(4) . . ?
C9 N1 Pt 114.3(4) . . ?
C14 N2 C10 118.8(5) . . ?
C14 N2 Pt 125.7(4) . . ?
C10 N2 Pt 115.4(4) . . ?
C1 O1 O2 117.2(3) . 2_567 ?
C1 O1 H1 109.5(5) . . ?
O2 O1 H1 15.3(2) 2_567 . ?
F6 P F4 89.9(4) . . ?
F6 P F5 178.7(4) . . ?
F4 P F5 89.1(3) . . ?
F6 P F3 89.4(3) . . ?
F4 P F3 89.4(3) . . ?
F5 P F3 91.4(3) . . ?
F6 P F2 91.0(4) . . ?
F4 P F2 178.5(3) . . ?
F5 P F2 90.1(4) . . ?
F3 P F2 91.8(3) . . ?
F6 P F1 91.3(3) . . ?
F4 P F1 90.6(3) . . ?
F5 P F1 87.9(3) . . ?
F3 P F1 179.3(3) . . ?
F2 P F1 88.2(3) . . ?
C1 Pt C3 87.5(2) . . ?
C1 Pt N1 99.0(2) . . ?
C3 Pt N1 173.4(2) . . ?
C1 Pt N2 175.0(2) . . ?
C3 Pt N2 95.1(2) . . ?
N1 Pt N2 78.3(2) . . ?
C1 Pt Pt 73.8(2) . 2_567 ?
C3 Pt Pt 64.8(2) . 2_567 ?
N1 Pt Pt 117.65(14) . 2_567 ?
N2 Pt Pt 111.19(15) . 2_567 ?

loop_
_geom_bond_atom_site_label_1
_geom_bond_atom_site_label_2
_geom_bond_distance
_geom_bond_site_symmetry_2
_geom_bond_publ_flag
C1 O1 1.281(8) . ?
C1 C2 1.484(8) . ?
C1 Pt 1.967(6) . ?
C2 H2A 0.97 . ?
C2 H2B 0.97 . ?
C2 H2C 0.97 . ?
C3 O2 1.253(8) . ?
C3 C4 1.488(8) . ?
C3 Pt 1.968(6) . ?
C4 H4A 0.97 . ?
C4 H4B 0.97 . ?
C4 H4C 0.97 . ?
C5 N1 1.323(9) . ?
C5 C6 1.373(9) . ?
C5 H5 0.94 . ?
C6 C7 1.365(10) . ?
C6 H6 0.94 . ?
C7 C8 1.399(10) . ?
C7 H7 0.94 . ?
C8 C9 1.394(8) . ?
C8 H8 0.94 . ?
C9 N1 1.375(7) . ?
C9 C10 1.466(9) . ?
C10 N2 1.359(7) . ?
C10 C11 1.387(9) . ?
C11 C12 1.402(10) . ?
C11 H11 0.94 . ?
C12 C13 1.361(10) . ?
C12 H12 0.94 . ?
C13 C14 1.401(8) . ?
C13 H13 0.94 . ?
C14 N2 1.332(9) . ?
C14 H14 0.94 . ?
N1 Pt 2.109(5) . ?
N2 Pt 2.111(5) . ?
O1 O2 2.455(5) 2_567 ?
O1 H1 0.830(4) . ?
P F6 1.575(5) . ?
P F4 1.583(5) . ?
P F5 1.586(5) . ?
P F3 1.592(5) . ?
P F2 1.595(6) . ?
P F1 1.599(5) . ?
Pt Pt 4.7248(15) 2_567 ?
